data_1571918
loop_
_publ_author_name
'Escomel, L&#xe9;on'
'Martins, Frederico F.'
'Vendier, Laure'
'Coffinet, Ana&#xef;s'
'Queyriaux, Nicolas'
'Krewald, Vera'
'Simonneau, Antoine'

_publ_section_title
;
 Coordination of Al(C<sub>6</sub>F<sub>5</sub>)<sub>3</sub> <i>vs.</i>
 B(C<sub>6</sub>F<sub>5</sub>)<sub>3</sub> on group 6 end-on dinitrogen
 complexes: chemical and structural divergences.
;
_journal_issue 29
_journal_name_full 'Chemical science'
_journal_page_first 11321
_journal_page_last 11336
_journal_paper_doi 10.1039/d4sc02713b
_journal_volume 15
_journal_year 2024
_chemical_formula_moiety 'C56 H48 Al2 F30 N4 P4 W, C7 H8'
_chemical_formula_sum 'C63 H56 Al2 F30 N4 P4 W'
_chemical_formula_weight 1800.80
_space_group_crystal_system triclinic
_space_group_IT_number 2
_space_group_name_Hall '-P 1'
_space_group_name_H-M_alt 'P -1'
_atom_sites_solution_hydrogens geom
_audit_creation_method SHELXL-2019/3
_audit_update_record
;
2024-04-09 deposited with the CCDC.	2024-06-16 downloaded from the CCDC.
;
_cell_angle_alpha 79.92
_cell_angle_beta 80.39
_cell_angle_gamma 71.4090(10)
_cell_formula_units_Z 2
_cell_length_a 13.91510(10)
_cell_length_b 14.04580(10)
_cell_length_c 20.98840(10)
_cell_measurement_reflns_used 86446
_cell_measurement_temperature 100(2)
_cell_measurement_theta_max 79.9440
_cell_measurement_theta_min 3.3140
_cell_volume 3800.84(5)
_computing_structure_refinement 'SHELXL-2019/2 (Sheldrick, 2019)'
_computing_structure_solution 'SHELXT 2018/2 (Sheldrick, 2018)'
_diffrn_ambient_temperature 100(2)
_diffrn_detector 'Hybrid Pixel Array Detector'
_diffrn_detector_area_resol_mean 10.0000
_diffrn_detector_type HyPix
_diffrn_measured_fraction_theta_full 0.987
_diffrn_measured_fraction_theta_max 0.954
_diffrn_measurement_device 'four-circle diffractometer'
_diffrn_measurement_device_type 'XtaLAB Synergy, Dualflex, HyPix'
_diffrn_radiation_monochromator mirror
_diffrn_radiation_probe x-ray
_diffrn_radiation_type 'Cu K\a'
_diffrn_radiation_wavelength 1.54184
_diffrn_reflns_av_R_equivalents 0.0309
_diffrn_reflns_av_unetI/netI 0.0184
_diffrn_reflns_Laue_measured_fraction_full 0.987
_diffrn_reflns_Laue_measured_fraction_max 0.954
_diffrn_reflns_limit_h_max 17
_diffrn_reflns_limit_h_min -17
_diffrn_reflns_limit_k_max 15
_diffrn_reflns_limit_k_min -17
_diffrn_reflns_limit_l_max 26
_diffrn_reflns_limit_l_min -26
_diffrn_reflns_number 123598
_diffrn_reflns_point_group_measured_fraction_full 0.987
_diffrn_reflns_point_group_measured_fraction_max 0.954
_diffrn_reflns_theta_full 67.684
_diffrn_reflns_theta_max 80.399
_diffrn_reflns_theta_min 3.348
_diffrn_source 'micro-focus sealed X-ray tube'
_diffrn_source_type 'PhotonJet (Cu) X-ray Source'
_exptl_absorpt_coefficient_mu 4.872
_exptl_absorpt_correction_T_max 1.00000
_exptl_absorpt_correction_T_min 0.53937
_exptl_absorpt_correction_type multi-scan
_exptl_absorpt_process_details
;
CrysAlisPro 1.171.41.120a (Rigaku Oxford Diffraction, 2021)
Empirical absorption correction using spherical harmonics,
implemented in SCALE3 ABSPACK scaling algorithm.
;
_exptl_crystal_colour green
_exptl_crystal_density_diffrn 1.574
_exptl_crystal_description plate
_exptl_crystal_F_000 1784
_exptl_crystal_size_max 0.200
_exptl_crystal_size_mid 0.150
_exptl_crystal_size_min 0.030
_refine_diff_density_max 0.918
_refine_diff_density_min -1.339
_refine_diff_density_rms 0.072
_refine_ls_extinction_method none
_refine_ls_goodness_of_fit_ref 1.065
_refine_ls_hydrogen_treatment constr
_refine_ls_matrix_type full
_refine_ls_number_parameters 946
_refine_ls_number_reflns 15873
_refine_ls_number_restraints 0
_refine_ls_restrained_S_all 1.065
_refine_ls_R_factor_all 0.0269
_refine_ls_R_factor_gt 0.0264
_refine_ls_shift/su_max 0.011
_refine_ls_shift/su_mean 0.000
_refine_ls_structure_factor_coef Fsqd
_refine_ls_weighting_details 'w=1/[\s^2^(Fo^2^)+(0.0324P)^2^+5.1572P] where P=(Fo^2^+2Fc^2^)/3'
_refine_ls_weighting_scheme calc
_refine_ls_wR_factor_gt 0.0693
_refine_ls_wR_factor_ref 0.0696
_reflns_Friedel_coverage 0.000
_reflns_number_gt 15605
_reflns_number_total 15873
_reflns_threshold_expression 'I > 2\s(I)'
_cod_data_source_file d4sc02713b2.cif
_cod_data_source_block 20230831LeonN
_cod_depositor_comments 'Adding full bibliography for 1571910--1571919.cif.'
_cod_database_code 1571918
_shelx_shelxl_version_number 2019/3
_shelx_space_group_comment
;
The symmetry employed for this shelxl refinement is uniquely defined
by the following loop, which should always be used as a source of
symmetry information in preference to the above space-group names.
They are only intended as comments.
;

loop_
_space_group_symop_operation_xyz
'x, y, z'
'-x, -y, -z'

loop_
_atom_site_label
_atom_site_type_symbol
_atom_site_fract_x
_atom_site_fract_y
_atom_site_fract_z
_atom_site_U_iso_or_equiv
_atom_site_adp_type
_atom_site_occupancy
_atom_site_site_symmetry_order
_atom_site_calc_flag
_atom_site_refinement_flags_posn
_atom_site_refinement_flags_adp
_atom_site_refinement_flags_occupancy
_atom_site_disorder_assembly
_atom_site_disorder_group
C3 C 0.31111(17) 0.26661(19) 0.55426(10) 0.0233(4) Uani 1 1 d . . . . .
H3A H 0.313627 0.307483 0.510847 0.028 Uiso 1 1 calc R U . . .
H3B H 0.364702 0.200636 0.551973 0.028 Uiso 1 1 calc R U . . .
C4 C 0.20604(17) 0.24955(19) 0.57289(10) 0.0231(4) Uani 1 1 d . . . . .
H4A H 0.196054 0.207623 0.542693 0.028 Uiso 1 1 calc R U . . .
H4B H 0.151850 0.315430 0.569400 0.028 Uiso 1 1 calc R U . . .
C6 C 0.25936(18) 0.05275(18) 0.64159(12) 0.0246(5) Uani 1 1 d . . . . .
H6A H 0.228054 0.040325 0.606021 0.030 Uiso 1 1 calc R U . . .
H6B H 0.332309 0.044649 0.625838 0.030 Uiso 1 1 calc R U . . .
C7 C 0.25294(19) -0.02778(19) 0.69942(13) 0.0302(5) Uani 1 1 d . . . . .
H7A H 0.282469 -0.095075 0.685271 0.045 Uiso 1 1 calc R U . . .
H7B H 0.181277 -0.018467 0.717203 0.045 Uiso 1 1 calc R U . . .
H7C H 0.290924 -0.021739 0.733094 0.045 Uiso 1 1 calc R U . . .
C8 C 0.06176(16) 0.19315(18) 0.67827(11) 0.0210(4) Uani 1 1 d . . . . .
H8A H 0.053657 0.152447 0.721253 0.025 Uiso 1 1 calc R U . . .
H8B H 0.023065 0.264540 0.683272 0.025 Uiso 1 1 calc R U . . .
C9 C 0.01250(18) 0.1584(2) 0.63047(12) 0.0292(5) Uani 1 1 d . . . . .
H9A H 0.020896 0.196795 0.587244 0.044 Uiso 1 1 calc R U . . .
H9B H -0.060411 0.170201 0.645473 0.044 Uiso 1 1 calc R U . . .
H9C H 0.045365 0.086027 0.627978 0.044 Uiso 1 1 calc R U . . .
C10 C 0.26885(17) 0.46542(18) 0.58497(10) 0.0227(4) Uani 1 1 d . . . . .
H10A H 0.290949 0.477011 0.537670 0.027 Uiso 1 1 calc R U . . .
H10B H 0.194557 0.474408 0.590454 0.027 Uiso 1 1 calc R U . . .
C11 C 0.2869(2) 0.5457(2) 0.61742(13) 0.0334(5) Uani 1 1 d . . . . .
H11A H 0.250982 0.613123 0.596786 0.050 Uiso 1 1 calc R U . . .
H11B H 0.360207 0.537700 0.612596 0.050 Uiso 1 1 calc R U . . .
H11C H 0.261064 0.538184 0.663837 0.050 Uiso 1 1 calc R U . . .
C12 C 0.47068(16) 0.32424(18) 0.59515(10) 0.0218(4) Uani 1 1 d . . . . .
H12A H 0.486926 0.368300 0.621134 0.026 Uiso 1 1 calc R U . . .
H12B H 0.511328 0.253672 0.608613 0.026 Uiso 1 1 calc R U . . .
C13 C 0.50523(18) 0.3533(2) 0.52316(11) 0.0270(5) Uani 1 1 d . . . . .
H13A H 0.494433 0.307166 0.496962 0.041 Uiso 1 1 calc R U . . .
H13B H 0.577901 0.348514 0.517632 0.041 Uiso 1 1 calc R U . . .
H13C H 0.465462 0.422971 0.508855 0.041 Uiso 1 1 calc R U . . .
C15 C 0.33999(17) 0.27289(18) 0.87713(10) 0.0217(4) Uani 1 1 d . . . . .
H15A H 0.391676 0.205384 0.877929 0.026 Uiso 1 1 calc R U . . .
H15B H 0.355319 0.310558 0.907897 0.026 Uiso 1 1 calc R U . . .
C16 C 0.23300(18) 0.26094(18) 0.89751(10) 0.0229(4) Uani 1 1 d . . . . .
H16A H 0.182290 0.328127 0.901710 0.027 Uiso 1 1 calc R U . . .
H16B H 0.231010 0.218264 0.940293 0.027 Uiso 1 1 calc R U . . .
C18 C 0.06181(17) 0.2246(2) 0.85308(11) 0.0269(5) Uani 1 1 d . . . . .
H18A H 0.028627 0.284250 0.822975 0.032 Uiso 1 1 calc R U . . .
H18B H 0.045613 0.165709 0.842701 0.032 Uiso 1 1 calc R U . . .
C19 C 0.01289(19) 0.2428(2) 0.92250(13) 0.0334(6) Uani 1 1 d . . . . .
H19A H -0.060422 0.251421 0.925982 0.050 Uiso 1 1 calc R U . . .
H19B H 0.023164 0.304134 0.932689 0.050 Uiso 1 1 calc R U . . .
H19C H 0.044595 0.184679 0.953300 0.050 Uiso 1 1 calc R U . . .
C20 C 0.2569(2) 0.06478(19) 0.86051(12) 0.0288(5) Uani 1 1 d . . . . .
H20A H 0.244365 0.027830 0.828217 0.035 Uiso 1 1 calc R U . . .
H20B H 0.331812 0.050666 0.857706 0.035 Uiso 1 1 calc R U . . .
C21 C 0.2204(2) 0.0198(2) 0.92771(12) 0.0330(5) Uani 1 1 d . . . . .
H21A H 0.146984 0.029248 0.930997 0.049 Uiso 1 1 calc R U . . .
H21B H 0.233747 0.053774 0.960818 0.049 Uiso 1 1 calc R U . . .
H21C H 0.257020 -0.052741 0.934751 0.049 Uiso 1 1 calc R U . . .
C22 C 0.27150(18) 0.47442(18) 0.80634(11) 0.0243(5) Uani 1 1 d . . . . .
H22A H 0.290189 0.519478 0.767723 0.029 Uiso 1 1 calc R U . . .
H22B H 0.198147 0.481631 0.807379 0.029 Uiso 1 1 calc R U . . .
C23 C 0.2843(2) 0.5131(2) 0.86674(13) 0.0351(6) Uani 1 1 d . . . . .
H23A H 0.248226 0.585772 0.864711 0.053 Uiso 1 1 calc R U . . .
H23B H 0.357077 0.501798 0.868701 0.053 Uiso 1 1 calc R U . . .
H23C H 0.255982 0.476761 0.905722 0.053 Uiso 1 1 calc R U . . .
C24 C 0.47644(17) 0.34879(19) 0.77812(11) 0.0239(5) Uani 1 1 d . . . . .
H24A H 0.482941 0.395933 0.737768 0.029 Uiso 1 1 calc R U . . .
H24B H 0.490080 0.377417 0.814356 0.029 Uiso 1 1 calc R U . . .
C25 C 0.5572(2) 0.2477(2) 0.77073(15) 0.0371(6) Uani 1 1 d . . . . .
H25A H 0.548754 0.221676 0.732306 0.056 Uiso 1 1 calc R U . . .
H25B H 0.549878 0.199401 0.809654 0.056 Uiso 1 1 calc R U . . .
H25C H 0.625218 0.256773 0.765459 0.056 Uiso 1 1 calc R U . . .
C28 C 0.72157(17) 0.12648(18) 0.49948(11) 0.0228(4) Uani 1 1 d . . . . .
C29 C 0.77340(17) 0.11012(18) 0.55281(12) 0.0243(5) Uani 1 1 d . . . . .
C30 C 0.73592(17) 0.06632(18) 0.61172(11) 0.0229(4) Uani 1 1 d . . . . .
C31 C 0.64850(16) 0.03543(17) 0.62084(11) 0.0206(4) Uani 1 1 d . . . . .
C32 C 0.60009(16) 0.05357(17) 0.56545(11) 0.0195(4) Uani 1 1 d . . . . .
C33 C 0.63361(17) 0.09771(17) 0.50548(11) 0.0216(4) Uani 1 1 d . . . . .
C39 C -0.08324(16) 0.44736(17) 0.59925(11) 0.0210(4) Uani 1 1 d . . . . .
C40 C -0.12752(17) 0.47007(18) 0.66094(11) 0.0231(4) Uani 1 1 d . . . . .
C41 C -0.21815(19) 0.4462(2) 0.68101(12) 0.0295(5) Uani 1 1 d . . . . .
C42 C -0.26240(19) 0.4054(2) 0.64278(13) 0.0318(5) Uani 1 1 d . . . . .
C43 C -0.21465(18) 0.38425(18) 0.58206(12) 0.0259(5) Uani 1 1 d . . . . .
C44 C -0.12346(17) 0.40461(18) 0.55964(11) 0.0233(4) Uani 1 1 d . . . . .
C50 C 0.05155(18) 0.79172(19) 0.65635(11) 0.0252(5) Uani 1 1 d . . . . .
C51 C 0.00191(19) 0.84747(18) 0.60407(11) 0.0261(5) Uani 1 1 d . . . . .
C52 C -0.06356(18) 0.81065(18) 0.57925(11) 0.0247(5) Uani 1 1 d . . . . .
C53 C -0.07742(17) 0.71901(17) 0.60712(11) 0.0217(4) Uani 1 1 d . . . . .
C54 C -0.03025(16) 0.66059(17) 0.66001(10) 0.0197(4) Uani 1 1 d . . . . .
C55 C 0.03401(16) 0.70132(18) 0.68294(10) 0.0221(4) Uani 1 1 d . . . . .
C61 C 0.76037(17) -0.12081(17) 0.77550(10) 0.0209(4) Uani 1 1 d . . . . .
C62 C 0.66150(17) -0.05757(17) 0.78156(10) 0.0209(4) Uani 1 1 d . . . . .
C63 C 0.62320(17) -0.03535(19) 0.84443(11) 0.0245(5) Uani 1 1 d . . . . .
C64 C 0.67846(19) -0.0732(2) 0.89700(11) 0.0264(5) Uani 1 1 d . . . . .
C65 C 0.77727(18) -0.13570(19) 0.88757(11) 0.0251(5) Uani 1 1 d . . . . .
C66 C 0.81971(17) -0.16047(17) 0.82628(11) 0.0224(4) Uani 1 1 d . . . . .
C72 C -0.28155(18) 0.65102(19) 0.86164(11) 0.0262(5) Uani 1 1 d . . . . .
C73 C -0.23482(19) 0.6190(2) 0.91780(11) 0.0286(5) Uani 1 1 d . . . . .
C74 C -0.13495(19) 0.5593(2) 0.91539(11) 0.0295(5) Uani 1 1 d . . . . .
C75 C -0.08225(17) 0.53241(19) 0.85596(11) 0.0248(5) Uani 1 1 d . . . . .
C76 C -0.12546(17) 0.56204(17) 0.79825(11) 0.0218(4) Uani 1 1 d . . . . .
C77 C -0.22564(17) 0.62242(18) 0.80388(11) 0.0231(4) Uani 1 1 d . . . . .
C83 C 0.5634(2) -0.30113(19) 0.65144(12) 0.0305(5) Uani 1 1 d . . . . .
C84 C 0.4997(2) -0.3307(2) 0.70355(14) 0.0367(6) Uani 1 1 d . . . . .
C85 C 0.4605(2) -0.2722(2) 0.75298(14) 0.0349(6) Uani 1 1 d . . . . .
C86 C 0.48643(18) -0.18437(19) 0.74957(11) 0.0262(5) Uani 1 1 d . . . . .
C87 C 0.54843(16) -0.14976(17) 0.69813(11) 0.0215(4) Uani 1 1 d . . . . .
C88 C 0.58533(17) -0.21145(18) 0.64947(11) 0.0232(4) Uani 1 1 d . . . . .
C98 C 1.0093(2) -0.0561(2) 0.85507(15) 0.0417(7) Uani 1 1 d . . . . .
C99 C 0.9681(3) -0.0090(3) 0.79659(14) 0.0445(7) Uani 1 1 d . . . . .
H99 H 0.999440 -0.035506 0.757021 0.053 Uiso 1 1 calc R U . . .
C100 C 0.8835(3) 0.0745(3) 0.79573(15) 0.0476(8) Uani 1 1 d . . . . .
H100 H 0.857274 0.105372 0.755657 0.057 Uiso 1 1 calc R U . . .
C101 C 0.8366(3) 0.1136(3) 0.85216(17) 0.0482(7) Uani 1 1 d . . . . .
H101 H 0.777660 0.171114 0.851402 0.058 Uiso 1 1 calc R U . . .
C102 C 0.8752(2) 0.0693(3) 0.90990(15) 0.0438(7) Uani 1 1 d . . . . .
H102 H 0.842860 0.096658 0.949045 0.053 Uiso 1 1 calc R U . . .
C103 C 0.9598(2) -0.0139(2) 0.91180(13) 0.0390(6) Uani 1 1 d . . . . .
H103 H 0.985307 -0.043436 0.952270 0.047 Uiso 1 1 calc R U . . .
C104 C 1.1012(3) -0.1475(3) 0.8560(2) 0.0622(10) Uani 1 1 d . . . . .
H10H H 1.163160 -0.126103 0.844871 0.093 Uiso 1 1 calc R U . . .
H10I H 1.099138 -0.189883 0.824117 0.093 Uiso 1 1 calc R U . . .
H10J H 1.101646 -0.186335 0.899603 0.093 Uiso 1 1 calc R U . . .
Al1 Al 0.58733(5) -0.02763(5) 0.70384(3) 0.02012(13) Uani 1 1 d . . . . .
Al2 Al -0.05941(5) 0.53639(5) 0.70865(3) 0.02004(13) Uani 1 1 d . . . . .
F34 F 0.75469(11) 0.17104(12) 0.44206(7) 0.0327(3) Uani 1 1 d . . . . .
F35 F 0.85841(11) 0.13784(12) 0.54661(7) 0.0321(3) Uani 1 1 d . . . . .
F36 F 0.51288(10) 0.02804(11) 0.56953(6) 0.0252(3) Uani 1 1 d . . . . .
F37 F 0.58223(11) 0.11607(11) 0.45381(6) 0.0282(3) Uani 1 1 d . . . . .
F38 F 0.78861(11) 0.05453(12) 0.66264(7) 0.0316(3) Uani 1 1 d . . . . .
F45 F 0.00565(10) 0.46756(11) 0.57516(7) 0.0276(3) Uani 1 1 d . . . . .
F46 F -0.26836(13) 0.46290(15) 0.74095(8) 0.0452(4) Uani 1 1 d . . . . .
F47 F -0.25683(12) 0.34433(12) 0.54450(8) 0.0352(3) Uani 1 1 d . . . . .
F48 F -0.07595(11) 0.38116(12) 0.50106(7) 0.0323(3) Uani 1 1 d . . . . .
F49 F -0.35175(13) 0.38638(16) 0.66362(9) 0.0504(5) Uani 1 1 d . . . . .
F56 F 0.11446(12) 0.82741(12) 0.68101(7) 0.0352(3) Uani 1 1 d . . . . .
F57 F 0.01538(13) 0.93682(11) 0.57803(7) 0.0369(3) Uani 1 1 d . . . . .
F58 F -0.14171(10) 0.68655(11) 0.58078(7) 0.0277(3) Uani 1 1 d . . . . .
F59 F 0.08267(10) 0.64998(11) 0.73530(7) 0.0281(3) Uani 1 1 d . . . . .
F60 F -0.11296(12) 0.86608(11) 0.52877(7) 0.0339(3) Uani 1 1 d . . . . .
F67 F 0.80294(10) -0.14978(11) 0.71616(6) 0.0267(3) Uani 1 1 d . . . . .
F68 F 0.52612(11) 0.02414(12) 0.85697(7) 0.0334(3) Uani 1 1 d . . . . .
F69 F 0.83136(11) -0.17529(12) 0.93824(7) 0.0327(3) Uani 1 1 d . . . . .
F70 F 0.91458(10) -0.22314(11) 0.81711(7) 0.0287(3) Uani 1 1 d . . . . .
F71 F 0.63784(12) -0.05057(14) 0.95712(7) 0.0398(4) Uani 1 1 d . . . . .
F78 F -0.37848(11) 0.71098(13) 0.86377(7) 0.0387(4) Uani 1 1 d . . . . .
F79 F -0.28724(13) 0.64673(14) 0.97472(7) 0.0425(4) Uani 1 1 d . . . . .
F80 F 0.01640(11) 0.47519(13) 0.85630(7) 0.0361(3) Uani 1 1 d . . . . .
F81 F -0.27232(11) 0.65861(12) 0.74908(7) 0.0310(3) Uani 1 1 d . . . . .
F82 F -0.08992(13) 0.52863(16) 0.97030(7) 0.0479(4) Uani 1 1 d . . . . .
F89 F 0.60400(15) -0.36100(12) 0.60426(8) 0.0423(4) Uani 1 1 d . . . . .
F90 F 0.47676(17) -0.41702(14) 0.70547(10) 0.0558(5) Uani 1 1 d . . . . .
F91 F 0.44780(11) -0.12980(12) 0.80020(7) 0.0346(3) Uani 1 1 d . . . . .
F92 F 0.64770(11) -0.18569(11) 0.59759(7) 0.0306(3) Uani 1 1 d . . . . .
F93 F 0.39835(15) -0.30074(15) 0.80392(10) 0.0546(5) Uani 1 1 d . . . . .
N1 N 0.39242(14) 0.14414(15) 0.72381(8) 0.0200(4) Uani 1 1 d . . . . .
N2 N 0.45926(15) 0.07495(16) 0.72105(10) 0.0258(4) Uani 1 1 d . . . . .
N3 N 0.14502(14) 0.37614(15) 0.72111(8) 0.0201(4) Uani 1 1 d . . . . .
N4 N 0.07132(16) 0.43768(15) 0.71778(9) 0.0259(4) Uani 1 1 d . . . . .
P1 P 0.19736(4) 0.18483(4) 0.65743(3) 0.01753(10) Uani 1 1 d . . . . .
P2 P 0.33471(4) 0.33341(4) 0.61589(2) 0.01698(10) Uani 1 1 d . . . . .
P3 P 0.20142(4) 0.20118(4) 0.83521(3) 0.01868(11) Uani 1 1 d . . . . .
P4 P 0.34464(4) 0.34260(4) 0.79402(2) 0.01728(10) Uani 1 1 d . . . . .
W1 W 0.27141(2) 0.26377(2) 0.72513(2) 0.01431(4) Uani 1 1 d . . . . .

loop_
_atom_site_aniso_label
_atom_site_aniso_U_11
_atom_site_aniso_U_22
_atom_site_aniso_U_33
_atom_site_aniso_U_23
_atom_site_aniso_U_13
_atom_site_aniso_U_12
C3 0.0243(11) 0.0286(13) 0.0183(10) -0.0045(9) -0.0008(8) -0.0101(9)
C4 0.0232(10) 0.0295(13) 0.0191(10) -0.0027(9) -0.0055(8) -0.0101(9)
C6 0.0234(11) 0.0218(12) 0.0299(11) -0.0090(9) -0.0054(9) -0.0044(9)
C7 0.0293(12) 0.0215(12) 0.0395(13) -0.0067(10) -0.0068(10) -0.0044(10)
C8 0.0175(10) 0.0221(11) 0.0251(10) -0.0033(9) -0.0044(8) -0.0071(8)
C9 0.0239(11) 0.0349(14) 0.0328(12) -0.0055(10) -0.0075(9) -0.0116(10)
C10 0.0226(10) 0.0227(12) 0.0186(10) 0.0026(8) -0.0018(8) -0.0041(9)
C11 0.0422(14) 0.0241(13) 0.0308(12) 0.0006(10) -0.0050(11) -0.0076(11)
C12 0.0165(9) 0.0281(12) 0.0204(10) -0.0011(9) -0.0007(8) -0.0081(9)
C13 0.0225(11) 0.0320(13) 0.0253(11) 0.0000(9) 0.0019(9) -0.0108(10)
C15 0.0247(11) 0.0229(12) 0.0181(10) 0.0002(8) -0.0049(8) -0.0084(9)
C16 0.0271(11) 0.0256(12) 0.0174(10) -0.0042(8) 0.0003(8) -0.0105(9)
C18 0.0196(10) 0.0358(14) 0.0243(11) -0.0004(10) 0.0023(8) -0.0111(10)
C19 0.0267(12) 0.0389(15) 0.0323(13) -0.0052(11) 0.0056(10) -0.0112(11)
C20 0.0357(13) 0.0233(13) 0.0247(11) 0.0001(9) -0.0011(9) -0.0083(10)
C21 0.0418(14) 0.0294(14) 0.0265(12) 0.0025(10) -0.0056(10) -0.0114(11)
C22 0.0253(11) 0.0213(12) 0.0251(11) -0.0058(9) -0.0028(9) -0.0039(9)
C23 0.0502(16) 0.0277(14) 0.0286(12) -0.0081(10) -0.0055(11) -0.0105(12)
C24 0.0214(10) 0.0302(13) 0.0238(11) -0.0028(9) -0.0039(8) -0.0126(9)
C25 0.0235(12) 0.0357(15) 0.0477(16) 0.0009(12) -0.0022(11) -0.0070(11)
C28 0.0243(10) 0.0209(12) 0.0222(10) 0.0002(8) -0.0017(8) -0.0073(9)
C29 0.0215(10) 0.0219(12) 0.0308(12) -0.0021(9) -0.0052(9) -0.0079(9)
C30 0.0249(11) 0.0213(12) 0.0245(11) -0.0017(9) -0.0096(9) -0.0072(9)
C31 0.0197(10) 0.0194(11) 0.0220(10) -0.0021(8) -0.0032(8) -0.0048(8)
C32 0.0165(9) 0.0180(11) 0.0249(10) -0.0060(8) -0.0023(8) -0.0047(8)
C33 0.0214(10) 0.0221(11) 0.0210(10) -0.0033(8) -0.0058(8) -0.0042(8)
C39 0.0158(9) 0.0188(11) 0.0257(11) -0.0007(8) -0.0020(8) -0.0030(8)
C40 0.0222(10) 0.0199(11) 0.0256(11) -0.0022(9) -0.0021(8) -0.0050(9)
C41 0.0296(12) 0.0317(14) 0.0274(12) -0.0070(10) 0.0049(9) -0.0119(10)
C42 0.0258(12) 0.0334(14) 0.0398(14) -0.0052(11) 0.0015(10) -0.0161(10)
C43 0.0269(11) 0.0210(12) 0.0325(12) -0.0030(9) -0.0075(9) -0.0090(9)
C44 0.0239(11) 0.0196(11) 0.0238(10) -0.0011(9) -0.0039(8) -0.0035(9)
C50 0.0250(11) 0.0286(13) 0.0257(11) -0.0100(9) 0.0006(9) -0.0113(9)
C51 0.0324(12) 0.0198(12) 0.0248(11) -0.0043(9) 0.0037(9) -0.0090(9)
C52 0.0301(11) 0.0220(12) 0.0190(10) -0.0036(9) -0.0020(8) -0.0035(9)
C53 0.0210(10) 0.0220(12) 0.0213(10) -0.0074(9) -0.0008(8) -0.0036(8)
C54 0.0179(9) 0.0192(11) 0.0205(10) -0.0042(8) 0.0007(8) -0.0044(8)
C55 0.0196(10) 0.0262(12) 0.0186(10) -0.0049(9) -0.0011(8) -0.0037(9)
C61 0.0220(10) 0.0216(11) 0.0183(10) -0.0031(8) 0.0000(8) -0.0063(9)
C62 0.0217(10) 0.0198(11) 0.0208(10) -0.0023(8) -0.0027(8) -0.0056(8)
C63 0.0205(10) 0.0262(12) 0.0254(11) -0.0065(9) -0.0004(8) -0.0045(9)
C64 0.0301(12) 0.0324(13) 0.0181(10) -0.0061(9) -0.0007(9) -0.0107(10)
C65 0.0294(11) 0.0271(13) 0.0207(10) 0.0028(9) -0.0092(9) -0.0112(10)
C66 0.0201(10) 0.0198(11) 0.0260(11) -0.0002(9) -0.0043(8) -0.0048(8)
C72 0.0220(11) 0.0247(12) 0.0260(11) -0.0024(9) -0.0013(9) -0.0002(9)
C73 0.0329(12) 0.0310(13) 0.0173(10) -0.0037(9) 0.0011(9) -0.0050(10)
C74 0.0315(12) 0.0352(14) 0.0195(10) 0.0014(9) -0.0079(9) -0.0069(10)
C75 0.0198(10) 0.0264(12) 0.0253(11) 0.0005(9) -0.0048(8) -0.0041(9)
C76 0.0234(10) 0.0189(11) 0.0220(10) -0.0008(8) -0.0032(8) -0.0058(9)
C77 0.0253(11) 0.0241(12) 0.0184(10) -0.0011(8) -0.0057(8) -0.0047(9)
C83 0.0413(14) 0.0230(13) 0.0289(12) -0.0023(10) -0.0168(10) -0.0062(10)
C84 0.0447(15) 0.0259(14) 0.0442(15) 0.0058(11) -0.0174(12) -0.0165(12)
C85 0.0326(13) 0.0324(15) 0.0382(14) 0.0098(11) -0.0051(11) -0.0149(11)
C86 0.0240(11) 0.0252(12) 0.0257(11) 0.0005(9) -0.0034(9) -0.0041(9)
C87 0.0192(10) 0.0195(11) 0.0250(10) 0.0009(8) -0.0076(8) -0.0041(8)
C88 0.0236(10) 0.0227(12) 0.0223(10) 0.0011(9) -0.0083(8) -0.0051(9)
C98 0.0422(15) 0.0443(17) 0.0481(16) -0.0083(13) -0.0010(13) -0.0270(14)
C99 0.0557(18) 0.060(2) 0.0320(14) -0.0113(13) 0.0051(12) -0.0393(17)
C100 0.0557(19) 0.059(2) 0.0397(16) 0.0081(14) -0.0138(14) -0.0367(17)
C101 0.0423(16) 0.0472(19) 0.0584(19) 0.0023(15) -0.0054(14) -0.0232(14)
C102 0.0503(17) 0.0512(19) 0.0373(15) -0.0068(13) 0.0067(13) -0.0306(15)
C103 0.0489(16) 0.0493(18) 0.0278(13) 0.0037(12) -0.0052(11) -0.0313(14)
C104 0.052(2) 0.055(2) 0.086(3) -0.011(2) -0.0108(19) -0.0212(17)
Al1 0.0193(3) 0.0205(3) 0.0197(3) -0.0024(2) -0.0039(2) -0.0040(2)
Al2 0.0191(3) 0.0197(3) 0.0200(3) -0.0028(2) -0.0011(2) -0.0044(2)
F34 0.0336(7) 0.0389(9) 0.0255(7) 0.0052(6) -0.0021(6) -0.0165(7)
F35 0.0266(7) 0.0362(8) 0.0384(8) 0.0028(6) -0.0081(6) -0.0179(6)
F36 0.0194(6) 0.0315(7) 0.0271(7) -0.0020(5) -0.0054(5) -0.0106(5)
F37 0.0303(7) 0.0352(8) 0.0214(6) -0.0009(6) -0.0099(5) -0.0109(6)
F38 0.0330(7) 0.0385(8) 0.0298(7) 0.0033(6) -0.0154(6) -0.0179(6)
F45 0.0198(6) 0.0366(8) 0.0282(7) -0.0077(6) 0.0023(5) -0.0117(6)
F46 0.0441(9) 0.0650(12) 0.0359(8) -0.0210(8) 0.0177(7) -0.0329(9)
F47 0.0381(8) 0.0343(8) 0.0416(8) -0.0060(7) -0.0130(7) -0.0177(7)
F48 0.0360(8) 0.0392(9) 0.0240(7) -0.0102(6) 0.0002(6) -0.0128(7)
F49 0.0372(9) 0.0724(13) 0.0554(10) -0.0183(9) 0.0110(8) -0.0385(9)
F56 0.0366(8) 0.0404(9) 0.0375(8) -0.0101(7) -0.0030(6) -0.0221(7)
F57 0.0535(10) 0.0239(8) 0.0355(8) -0.0017(6) 0.0002(7) -0.0186(7)
F58 0.0292(7) 0.0271(7) 0.0292(7) -0.0040(6) -0.0102(5) -0.0082(6)
F59 0.0259(7) 0.0322(8) 0.0260(7) -0.0034(6) -0.0088(5) -0.0058(6)
F60 0.0486(9) 0.0252(8) 0.0249(7) 0.0014(6) -0.0116(6) -0.0059(6)
F67 0.0251(6) 0.0303(8) 0.0204(6) -0.0071(5) 0.0003(5) -0.0018(6)
F68 0.0231(7) 0.0394(9) 0.0316(7) -0.0122(6) 0.0002(6) 0.0013(6)
F69 0.0364(8) 0.0404(9) 0.0224(7) 0.0043(6) -0.0132(6) -0.0126(7)
F70 0.0213(6) 0.0266(7) 0.0339(7) -0.0027(6) -0.0070(5) -0.0002(5)
F71 0.0395(8) 0.0584(11) 0.0196(7) -0.0134(7) 0.0016(6) -0.0101(8)
F78 0.0259(7) 0.0436(9) 0.0328(8) -0.0071(7) -0.0012(6) 0.0089(6)
F79 0.0426(9) 0.0545(11) 0.0214(7) -0.0112(7) 0.0024(6) -0.0018(8)
F80 0.0214(7) 0.0451(9) 0.0323(7) -0.0003(7) -0.0068(6) 0.0025(6)
F81 0.0264(7) 0.0386(8) 0.0221(6) -0.0021(6) -0.0089(5) 0.0007(6)
F82 0.0401(9) 0.0727(13) 0.0226(7) -0.0008(7) -0.0131(6) -0.0032(8)
F89 0.0705(12) 0.0263(8) 0.0329(8) -0.0077(6) -0.0155(8) -0.0117(8)
F90 0.0805(14) 0.0362(10) 0.0651(12) 0.0043(9) -0.0193(10) -0.0377(10)
F91 0.0340(8) 0.0341(8) 0.0281(7) -0.0019(6) 0.0047(6) -0.0052(6)
F92 0.0349(7) 0.0290(8) 0.0247(7) -0.0049(6) 0.0012(6) -0.0070(6)
F93 0.0552(11) 0.0501(11) 0.0564(11) 0.0085(9) 0.0112(9) -0.0299(9)
N1 0.0245(9) 0.0230(10) 0.0151(8) -0.0013(7) -0.0016(7) -0.0116(8)
N2 0.0250(10) 0.0253(11) 0.0266(10) -0.0036(8) -0.0079(8) -0.0044(9)
N3 0.0225(9) 0.0250(10) 0.0155(8) -0.0015(7) -0.0015(7) -0.0119(8)
N4 0.0294(10) 0.0214(10) 0.0243(9) -0.0038(8) -0.0021(8) -0.0040(9)
P1 0.0158(2) 0.0176(3) 0.0197(2) -0.0032(2) -0.00245(18) -0.00499(19)
P2 0.0157(2) 0.0181(3) 0.0165(2) -0.00117(19) -0.00167(18) -0.00485(19)
P3 0.0190(2) 0.0196(3) 0.0173(2) -0.0008(2) -0.00093(19) -0.0071(2)
P4 0.0172(2) 0.0181(3) 0.0169(2) -0.00162(19) -0.00225(18) -0.0059(2)
W1 0.01332(5) 0.01438(6) 0.01466(5) -0.00140(3) -0.00158(3) -0.00365(4)

loop_
_atom_type_symbol
_atom_type_description
_atom_type_scat_dispersion_real
_atom_type_scat_dispersion_imag
_atom_type_scat_source
C C 0.0181 0.0091 'International Tables Vol C Tables 4.2.6.8 and 6.1.1.4'
H H 0.0000 0.0000 'International Tables Vol C Tables 4.2.6.8 and 6.1.1.4'
Al Al 0.2130 0.2455 'International Tables Vol C Tables 4.2.6.8 and 6.1.1.4'
F F 0.0727 0.0534 'International Tables Vol C Tables 4.2.6.8 and 6.1.1.4'
N N 0.0311 0.0180 'International Tables Vol C Tables 4.2.6.8 and 6.1.1.4'
P P 0.2955 0.4335 'International Tables Vol C Tables 4.2.6.8 and 6.1.1.4'
W W -5.4734 5.5774 'International Tables Vol C Tables 4.2.6.8 and 6.1.1.4'

loop_
_geom_angle_atom_site_label_1
_geom_angle_atom_site_label_2
_geom_angle_atom_site_label_3
_geom_angle
_geom_angle_site_symmetry_1
_geom_angle_site_symmetry_3
_geom_angle_publ_flag
C4 C3 P2 109.49(15) . . ?
C3 C4 P1 109.44(15) . . ?
C7 C6 P1 115.62(17) . . ?
C9 C8 P1 117.06(16) . . ?
C11 C10 P2 115.41(16) . . ?
C13 C12 P2 115.97(15) . . ?
C16 C15 P4 108.80(15) . . ?
C15 C16 P3 109.09(15) . . ?
C19 C18 P3 117.57(17) . . ?
C21 C20 P3 118.39(18) . . ?
C23 C22 P4 117.80(18) . . ?
C25 C24 P4 114.63(17) . . ?
F34 C28 C29 120.6(2) . . ?
F34 C28 C33 119.6(2) . . ?
C29 C28 C33 119.8(2) . . ?
F35 C29 C28 119.5(2) . . ?
F35 C29 C30 121.3(2) . . ?
C28 C29 C30 119.2(2) . . ?
F38 C30 C29 116.5(2) . . ?
F38 C30 C31 119.7(2) . . ?
C29 C30 C31 123.8(2) . . ?
C32 C31 C30 114.3(2) . . ?
C32 C31 Al1 118.71(16) . . ?
C30 C31 Al1 127.00(16) . . ?
F36 C32 C33 116.66(19) . . ?
F36 C32 C31 118.89(19) . . ?
C33 C32 C31 124.4(2) . . ?
F37 C33 C32 122.00(19) . . ?
F37 C33 C28 119.5(2) . . ?
C32 C33 C28 118.5(2) . . ?
F45 C39 C44 116.78(19) . . ?
F45 C39 C40 118.8(2) . . ?
C44 C39 C40 124.4(2) . . ?
C39 C40 C41 114.2(2) . . ?
C39 C40 Al2 117.96(16) . . ?
C41 C40 Al2 127.84(18) . . ?
F46 C41 C42 116.3(2) . . ?
F46 C41 C40 120.1(2) . . ?
C42 C41 C40 123.6(2) . . ?
F49 C42 C43 119.1(2) . . ?
F49 C42 C41 121.4(2) . . ?
C43 C42 C41 119.5(2) . . ?
F47 C43 C42 120.1(2) . . ?
F47 C43 C44 120.2(2) . . ?
C42 C43 C44 119.8(2) . . ?
F48 C44 C43 119.4(2) . . ?
F48 C44 C39 122.1(2) . . ?
C43 C44 C39 118.5(2) . . ?
F56 C50 C55 121.3(2) . . ?
F56 C50 C51 119.7(2) . . ?
C55 C50 C51 119.0(2) . . ?
F57 C51 C50 120.5(2) . . ?
F57 C51 C52 120.1(2) . . ?
C50 C51 C52 119.4(2) . . ?
F60 C52 C53 121.5(2) . . ?
F60 C52 C51 119.1(2) . . ?
C53 C52 C51 119.3(2) . . ?
F58 C53 C52 116.8(2) . . ?
F58 C53 C54 119.6(2) . . ?
C52 C53 C54 123.6(2) . . ?
C53 C54 C55 114.5(2) . . ?
C53 C54 Al2 125.35(17) . . ?
C55 C54 Al2 119.74(17) . . ?
F59 C55 C50 117.1(2) . . ?
F59 C55 C54 118.8(2) . . ?
C50 C55 C54 124.2(2) . . ?
F67 C61 C62 118.47(19) . . ?
F67 C61 C66 116.65(19) . . ?
C62 C61 C66 124.8(2) . . ?
C61 C62 C63 114.3(2) . . ?
C61 C62 Al1 116.40(16) . . ?
C63 C62 Al1 128.58(17) . . ?
F68 C63 C64 116.6(2) . . ?
F68 C63 C62 120.0(2) . . ?
C64 C63 C62 123.4(2) . . ?
F71 C64 C65 119.3(2) . . ?
F71 C64 C63 121.4(2) . . ?
C65 C64 C63 119.4(2) . . ?
F69 C65 C66 119.7(2) . . ?
F69 C65 C64 120.3(2) . . ?
C66 C65 C64 120.0(2) . . ?
F70 C66 C65 120.3(2) . . ?
F70 C66 C61 121.6(2) . . ?
C65 C66 C61 118.1(2) . . ?
F78 C72 C77 121.5(2) . . ?
F78 C72 C73 120.1(2) . . ?
C77 C72 C73 118.4(2) . . ?
F79 C73 C74 120.3(2) . . ?
F79 C73 C72 119.7(2) . . ?
C74 C73 C72 120.1(2) . . ?
F82 C74 C73 119.7(2) . . ?
F82 C74 C75 121.2(2) . . ?
C73 C74 C75 119.1(2) . . ?
F80 C75 C76 120.2(2) . . ?
F80 C75 C74 116.6(2) . . ?
C76 C75 C74 123.2(2) . . ?
C77 C76 C75 114.8(2) . . ?
C77 C76 Al2 116.66(16) . . ?
C75 C76 Al2 128.42(17) . . ?
F81 C77 C72 117.1(2) . . ?
F81 C77 C76 118.55(19) . . ?
C72 C77 C76 124.3(2) . . ?
F89 C83 C84 119.4(2) . . ?
F89 C83 C88 121.4(2) . . ?
C84 C83 C88 119.2(2) . . ?
F90 C84 C85 120.3(3) . . ?
F90 C84 C83 119.6(3) . . ?
C85 C84 C83 120.1(2) . . ?
F93 C85 C84 120.3(3) . . ?
F93 C85 C86 121.1(3) . . ?
C84 C85 C86 118.6(2) . . ?
F91 C86 C85 116.8(2) . . ?
F91 C86 C87 119.2(2) . . ?
C85 C86 C87 124.0(2) . . ?
C88 C87 C86 114.8(2) . . ?
C88 C87 Al1 125.88(17) . . ?
C86 C87 Al1 119.01(18) . . ?
F92 C88 C87 119.7(2) . . ?
F92 C88 C83 117.0(2) . . ?
C87 C88 C83 123.2(2) . . ?
C103 C98 C99 116.9(3) . . ?
C103 C98 C104 122.0(3) . . ?
C99 C98 C104 121.1(3) . . ?
C100 C99 C98 121.2(3) . . ?
C101 C100 C99 120.5(3) . . ?
C100 C101 C102 119.6(3) . . ?
C103 C102 C101 120.9(3) . . ?
C102 C103 C98 121.0(3) . . ?
N2 Al1 C87 104.54(9) . . ?
N2 Al1 C62 107.97(9) . . ?
C87 Al1 C62 107.32(9) . . ?
N2 Al1 C31 101.94(9) . . ?
C87 Al1 C31 116.13(10) . . ?
C62 Al1 C31 117.71(9) . . ?
N4 Al2 C54 105.75(9) . . ?
N4 Al2 C76 106.72(9) . . ?
C54 Al2 C76 109.75(9) . . ?
N4 Al2 C40 103.11(9) . . ?
C54 Al2 C40 115.13(10) . . ?
C76 Al2 C40 115.33(10) . . ?
N2 N1 W1 176.88(18) . . ?
N1 N2 Al1 168.64(19) . . ?
N4 N3 W1 177.09(18) . . ?
N3 N4 Al2 175.22(19) . . ?
C8 P1 C6 104.09(11) . . ?
C8 P1 C4 104.31(10) . . ?
C6 P1 C4 99.33(11) . . ?
C8 P1 W1 117.37(7) . . ?
C6 P1 W1 120.76(7) . . ?
C4 P1 W1 108.43(7) . . ?
C12 P2 C10 103.66(11) . . ?
C12 P2 C3 103.16(10) . . ?
C10 P2 C3 100.12(11) . . ?
C12 P2 W1 120.25(7) . . ?
C10 P2 W1 117.95(7) . . ?
C3 P2 W1 108.97(7) . . ?
C20 P3 C18 105.05(12) . . ?
C20 P3 C16 103.40(11) . . ?
C18 P3 C16 104.01(11) . . ?
C20 P3 W1 114.51(8) . . ?
C18 P3 W1 118.38(8) . . ?
C16 P3 W1 109.99(7) . . ?
C24 P4 C22 102.02(11) . . ?
C24 P4 C15 102.59(10) . . ?
C22 P4 C15 103.48(11) . . ?
C24 P4 W1 123.40(8) . . ?
C22 P4 W1 115.20(8) . . ?
C15 P4 W1 107.87(7) . . ?
N3 W1 N1 174.13(7) . . ?
N3 W1 P2 88.86(5) . . ?
N1 W1 P2 90.26(5) . . ?
N3 W1 P1 85.95(5) . . ?
N1 W1 P1 88.18(5) . . ?
P2 W1 P1 80.336(17) . . ?
N3 W1 P4 93.92(5) . . ?
N1 W1 P4 91.95(5) . . ?
P2 W1 P4 100.198(17) . . ?
P1 W1 P4 179.447(17) . . ?
N3 W1 P3 88.58(5) . . ?
N1 W1 P3 92.34(5) . . ?
P2 W1 P3 177.379(18) . . ?
P1 W1 P3 100.061(18) . . ?
P4 W1 P3 79.398(17) . . ?

loop_
_geom_bond_atom_site_label_1
_geom_bond_atom_site_label_2
_geom_bond_distance
_geom_bond_site_symmetry_2
_geom_bond_publ_flag
C3 C4 1.532(3) . ?
C3 P2 1.851(2) . ?
C4 P1 1.850(2) . ?
C6 C7 1.519(4) . ?
C6 P1 1.843(2) . ?
C8 C9 1.526(3) . ?
C8 P1 1.835(2) . ?
C10 C11 1.518(4) . ?
C10 P2 1.842(2) . ?
C12 C13 1.532(3) . ?
C12 P2 1.837(2) . ?
C15 C16 1.533(3) . ?
C15 P4 1.847(2) . ?
C16 P3 1.849(2) . ?
C18 C19 1.530(3) . ?
C18 P3 1.848(2) . ?
C20 C21 1.517(3) . ?
C20 P3 1.840(3) . ?
C22 C23 1.521(3) . ?
C22 P4 1.846(2) . ?
C24 C25 1.518(4) . ?
C24 P4 1.836(2) . ?
C28 F34 1.338(3) . ?
C28 C29 1.378(3) . ?
C28 C33 1.387(3) . ?
C29 F35 1.339(3) . ?
C29 C30 1.379(3) . ?
C30 F38 1.352(2) . ?
C30 C31 1.391(3) . ?
C31 C32 1.385(3) . ?
C31 Al1 1.997(2) . ?
C32 F36 1.357(2) . ?
C32 C33 1.379(3) . ?
C33 F37 1.341(2) . ?
C39 F45 1.353(2) . ?
C39 C44 1.382(3) . ?
C39 C40 1.382(3) . ?
C40 C41 1.387(3) . ?
C40 Al2 1.994(2) . ?
C41 F46 1.353(3) . ?
C41 C42 1.379(4) . ?
C42 F49 1.341(3) . ?
C42 C43 1.370(4) . ?
C43 F47 1.341(3) . ?
C43 C44 1.378(3) . ?
C44 F48 1.337(3) . ?
C50 F56 1.344(3) . ?
C50 C55 1.374(3) . ?
C50 C51 1.379(3) . ?
C51 F57 1.336(3) . ?
C51 C52 1.386(3) . ?
C52 F60 1.347(3) . ?
C52 C53 1.376(3) . ?
C53 F58 1.352(3) . ?
C53 C54 1.385(3) . ?
C54 C55 1.387(3) . ?
C54 Al2 1.985(2) . ?
C55 F59 1.359(3) . ?
C61 F67 1.358(2) . ?
C61 C62 1.378(3) . ?
C61 C66 1.386(3) . ?
C62 C63 1.388(3) . ?
C62 Al1 1.987(2) . ?
C63 F68 1.353(3) . ?
C63 C64 1.381(3) . ?
C64 F71 1.342(3) . ?
C64 C65 1.379(3) . ?
C65 F69 1.342(3) . ?
C65 C66 1.377(3) . ?
C66 F70 1.337(3) . ?
C72 F78 1.341(3) . ?
C72 C77 1.376(3) . ?
C72 C73 1.378(3) . ?
C73 F79 1.342(3) . ?
C73 C74 1.373(4) . ?
C74 F82 1.342(3) . ?
C74 C75 1.386(3) . ?
C75 F80 1.352(3) . ?
C75 C76 1.382(3) . ?
C76 C77 1.379(3) . ?
C76 Al2 1.990(2) . ?
C77 F81 1.356(2) . ?
C83 F89 1.345(3) . ?
C83 C84 1.380(4) . ?
C83 C88 1.380(3) . ?
C84 F90 1.342(3) . ?
C84 C85 1.368(4) . ?
C85 F93 1.347(3) . ?
C85 C86 1.379(4) . ?
C86 F91 1.355(3) . ?
C86 C87 1.385(3) . ?
C87 C88 1.382(3) . ?
C87 Al1 1.984(2) . ?
C88 F92 1.348(3) . ?
C98 C103 1.399(4) . ?
C98 C99 1.408(5) . ?
C98 C104 1.495(5) . ?
C99 C100 1.371(5) . ?
C100 C101 1.368(5) . ?
C101 C102 1.373(5) . ?
C102 C103 1.369(5) . ?
Al1 N2 1.927(2) . ?
Al2 N4 1.919(2) . ?
N1 N2 1.113(3) . ?
N1 W1 1.964(2) . ?
N3 N4 1.114(3) . ?
N3 W1 1.956(2) . ?
P1 W1 2.4657(5) . ?
P2 W1 2.4655(5) . ?
P3 W1 2.4784(5) . ?
P4 W1 2.4753(5) . ?
